data_7040091
loop_
_publ_author_name
'Carmona, Mar\'ia'
'Rodr\'iguez, Ricardo'
'Lahoz, Fernando J.'
'Garc\'ia-Ordu\~na, Pilar'
'Osante, I\~naki'
'Cativiela, Carlos'
'L\'opez, Jos\'e A'
'Carmona, Daniel'

_publ_section_title
;
 Half-sandwich complexes of rhodium containing cysteine-derived ligands.
;
_journal_issue 36
_journal_name_full 'Dalton transactions (Cambridge, England : 2003)'
_journal_page_first 14203
_journal_page_last 14215
_journal_paper_doi 10.1039/c6dt02411d
_journal_volume 45
_journal_year 2016
_chemical_absolute_configuration rmad
_chemical_formula_moiety 'C21 H29 N O2 Rh S, F6 Sb'
_chemical_formula_sum 'C21 H29 F6 N O2 Rh S Sb'
_chemical_formula_weight 698.17
_chemical_name_systematic
;
 ?
;
_space_group_crystal_system monoclinic
_space_group_IT_number 4
_space_group_name_Hall 'P 2yb'
_space_group_name_H-M_alt 'P 1 21 1'
_symmetry_space_group_name_Hall 'P 2yb'
_symmetry_space_group_name_H-M 'P 1 21 1'
_atom_sites_solution_hydrogens geom
_audit_creation_method SHELXL-2014
_audit_update_record
;
2016-07-19 deposited with the CCDC.
2016-08-01 downloaded from the CCDC.
;
_cell_angle_alpha 90
_cell_angle_beta 103.541(4)
_cell_angle_gamma 90
_cell_formula_units_Z 4
_cell_length_a 12.326(3)
_cell_length_b 11.038(3)
_cell_length_c 19.034(5)
_cell_measurement_reflns_used 3679
_cell_measurement_temperature 100(2)
_cell_measurement_theta_max 24.505
_cell_measurement_theta_min 2.201
_cell_volume 2517.7(11)
_computing_cell_refinement 'SAINT+ in APEX2 v. 2008.4 (Bruker AXS, 2008)'
_computing_data_collection 'SMART in APEX2 v. 2008.4 (Bruker AXS, 2008)'
_computing_data_reduction 'SAINT+ in APEX2 v. 2008.4 (Bruker AXS, 2008)'
_computing_molecular_graphics 'XP program, SHELXTL v6.12, Bruker2000'
_computing_publication_material 'XCIF program, PLATON(Spek, 1998)'
_computing_structure_refinement 'SHELXL-2014 (Sheldrick, 2014)'
_computing_structure_solution 'SHELXS-2013 (Sheldrick, 2013)'
_diffrn_ambient_temperature 100(2)
_diffrn_detector_area_resol_mean 8.26
_diffrn_measured_fraction_theta_full 0.574
_diffrn_measured_fraction_theta_max 0.998
_diffrn_measurement_device_type 'Bruker APEX DUO CCD system'
_diffrn_measurement_method 'narrow \w frames'
_diffrn_radiation_monochromator graphite
_diffrn_radiation_source 'fine-focus sealed tube'
_diffrn_radiation_type MoK\a
_diffrn_radiation_wavelength 0.71073
_diffrn_reflns_av_R_equivalents 0.0956
_diffrn_reflns_av_unetI/netI 0.0889
_diffrn_reflns_Laue_measured_fraction_full 0.574
_diffrn_reflns_Laue_measured_fraction_max 0.998
_diffrn_reflns_limit_h_max 12
_diffrn_reflns_limit_h_min -12
_diffrn_reflns_limit_k_max 10
_diffrn_reflns_limit_k_min -10
_diffrn_reflns_limit_l_max 18
_diffrn_reflns_limit_l_min -18
_diffrn_reflns_number 9393
_diffrn_reflns_point_group_measured_fraction_full 0.567
_diffrn_reflns_point_group_measured_fraction_max 0.997
_diffrn_reflns_theta_full 25.242
_diffrn_reflns_theta_max 20.700
_diffrn_reflns_theta_min 1.699
_exptl_absorpt_coefficient_mu 1.874
_exptl_absorpt_correction_T_max 0.602
_exptl_absorpt_correction_T_min 0.465
_exptl_absorpt_correction_type multi-scan
_exptl_absorpt_process_details
;
Absorption corrections were performed
with Twinabs program 2008/2.
;
_exptl_crystal_colour yellow
_exptl_crystal_density_diffrn 1.842
_exptl_crystal_description needle
_exptl_crystal_F_000 1376
_exptl_crystal_recrystallization_method 'Slow diffusion of diethylther into methanolic solution of the compound'
_exptl_crystal_size_max 0.317
_exptl_crystal_size_mid 0.094
_exptl_crystal_size_min 0.058
_refine_diff_density_max 0.943
_refine_diff_density_min -1.110
_refine_diff_density_rms 0.202
_refine_ls_abs_structure_details
;
 Classical Flack method preferred over Parsons because s.u. lower.
;
_refine_ls_abs_structure_Flack -0.04(3)
_refine_ls_extinction_method none
_refine_ls_goodness_of_fit_ref 1.046
_refine_ls_hydrogen_treatment constr
_refine_ls_matrix_type full
_refine_ls_number_parameters 360
_refine_ls_number_reflns 9393
_refine_ls_number_restraints 1
_refine_ls_restrained_S_all 1.046
_refine_ls_R_factor_all 0.0885
_refine_ls_R_factor_gt 0.0606
_refine_ls_shift/su_max 0.003
_refine_ls_shift/su_mean 0.000
_refine_ls_structure_factor_coef Fsqd
_refine_ls_weighting_details 'w=1/[\s^2^(Fo^2^)+23.0940P] where P=(Fo^2^+2Fc^2^)/3'
_refine_ls_weighting_scheme calc
_refine_ls_wR_factor_gt 0.1136
_refine_ls_wR_factor_ref 0.1269
_reflns_Friedel_coverage 0.871
_reflns_Friedel_fraction_full 0.560
_reflns_Friedel_fraction_max 0.997
_reflns_number_gt 7326
_reflns_number_total 9393
_reflns_threshold_expression 'I > 2\s(I)'
_cod_data_source_file c6dt02411d3.cif
_cod_data_source_block cmpnd_7Sb
_cod_depositor_comments 'Adding full bibliography for 7040089--7040092.cif.'
_cod_original_cell_volume 2517.8(11)
_cod_database_code 7040091
_shelx_space_group_comment
;
The symmetry employed for this shelxl refinement is uniquely defined
by the following loop, which should always be used as a source of
symmetry information in preference to the above space-group names.
They are only intended as comments.
;
_shelxl_version_number 2014-3

loop_
_space_group_symop_operation_xyz
'x, y, z'
'-x, y+1/2, -z'

loop_
_atom_site_label
_atom_site_type_symbol
_atom_site_fract_x
_atom_site_fract_y
_atom_site_fract_z
_atom_site_U_iso_or_equiv
_atom_site_adp_type
_atom_site_occupancy
_atom_site_site_symmetry_order
_atom_site_calc_flag
_atom_site_refinement_flags_posn
_atom_site_refinement_flags_adp
_atom_site_refinement_flags_occupancy
_atom_site_disorder_assembly
_atom_site_disorder_group
Rh1 Rh 0.21506(15) 0.24584(19) 0.36978(9) 0.0188(5) Uani 1 1 d . . . . .
S1 S 0.3048(6) 0.3138(6) 0.2789(4) 0.0286(18) Uani 1 1 d . . . . .
N1 N 0.0788(15) 0.3204(18) 0.3011(10) 0.018(5) Uiso 1 1 d . . . . .
H1A H 0.0152 0.2976 0.3141 0.021 Uiso 1 1 calc R U . . .
H1B H 0.0833 0.4027 0.3027 0.021 Uiso 1 1 calc R U . . .
O1 O 0.1540(13) 0.1039(14) 0.2994(8) 0.021(4) Uiso 1 1 d . . . . .
O2 O 0.0588(14) 0.0660(16) 0.1865(9) 0.033(5) Uiso 1 1 d . . . . .
C1 C 0.291(2) 0.353(2) 0.4625(15) 0.022(7) Uiso 1 1 d . . . . .
C2 C 0.3578(18) 0.244(3) 0.4614(11) 0.024(6) Uiso 1 1 d . . . . .
C3 C 0.291(2) 0.144(2) 0.4640(15) 0.026(8) Uiso 1 1 d . . . . .
C4 C 0.1849(19) 0.184(3) 0.4706(13) 0.021(6) Uiso 1 1 d . . . . .
C5 C 0.182(2) 0.313(2) 0.4693(14) 0.023(7) Uiso 1 1 d . . . . .
C6 C 0.328(2) 0.481(2) 0.4622(16) 0.031(8) Uiso 1 1 d . . . . .
H6A H 0.3694 0.4922 0.4244 0.046 Uiso 1 1 calc R U . . .
H6B H 0.3770 0.5011 0.5094 0.046 Uiso 1 1 calc R U . . .
H6C H 0.2632 0.5351 0.4528 0.046 Uiso 1 1 calc R U . . .
C7 C 0.4792(18) 0.247(3) 0.4579(12) 0.032(6) Uiso 1 1 d . . . . .
H7A H 0.4948 0.3222 0.4351 0.048 Uiso 1 1 calc R U . . .
H7B H 0.4947 0.1776 0.4295 0.048 Uiso 1 1 calc R U . . .
H7C H 0.5266 0.2420 0.5070 0.048 Uiso 1 1 calc R U . . .
C8 C 0.329(3) 0.015(2) 0.4648(17) 0.039(8) Uiso 1 1 d . . . . .
H8A H 0.2744 -0.0320 0.4297 0.058 Uiso 1 1 calc R U . . .
H8B H 0.3364 -0.0191 0.5132 0.058 Uiso 1 1 calc R U . . .
H8C H 0.4016 0.0117 0.4520 0.058 Uiso 1 1 calc R U . . .
C9 C 0.093(2) 0.101(3) 0.4790(16) 0.037(8) Uiso 1 1 d . . . . .
H9A H 0.1182 0.0507 0.5223 0.055 Uiso 1 1 calc R U . . .
H9B H 0.0722 0.0479 0.4364 0.055 Uiso 1 1 calc R U . . .
H9C H 0.0277 0.1482 0.4836 0.055 Uiso 1 1 calc R U . . .
C10 C 0.091(2) 0.396(2) 0.4743(15) 0.032(8) Uiso 1 1 d . . . . .
H10A H 0.0198 0.3519 0.4623 0.047 Uiso 1 1 calc R U . . .
H10B H 0.0885 0.4630 0.4403 0.047 Uiso 1 1 calc R U . . .
H10C H 0.1035 0.4277 0.5236 0.047 Uiso 1 1 calc R U . . .
C11 C 0.095(2) 0.136(2) 0.2361(14) 0.025(7) Uiso 1 1 d . . . . .
C12 C 0.078(2) 0.275(2) 0.2264(13) 0.027(7) Uiso 1 1 d . . . . .
C13 C 0.180(2) 0.326(2) 0.2045(14) 0.031(7) Uiso 1 1 d . . . . .
H13A H 0.1667 0.4122 0.1905 0.037 Uiso 1 1 calc R U . . .
H13B H 0.1919 0.2811 0.1620 0.037 Uiso 1 1 calc R U . . .
C14 C 0.376(2) 0.177(2) 0.2572(13) 0.034(7) Uiso 1 1 d . . . . .
H14A H 0.4470 0.1675 0.2936 0.040 Uiso 1 1 calc R U . . .
H14B H 0.3287 0.1055 0.2614 0.040 Uiso 1 1 calc R U . . .
C15 C 0.3995(19) 0.176(2) 0.1833(12) 0.025(6) Uiso 1 1 d . . . . .
C16 C 0.384(2) 0.076(3) 0.1433(15) 0.043(8) Uiso 1 1 d . . . . .
H16 H 0.3513 0.0081 0.1609 0.051 Uiso 1 1 calc R U . . .
C17 C 0.412(2) 0.065(3) 0.0784(16) 0.046(9) Uiso 1 1 d . . . . .
H17 H 0.3991 -0.0084 0.0519 0.056 Uiso 1 1 calc R U . . .
C18 C 0.458(2) 0.162(2) 0.0526(14) 0.035(7) Uiso 1 1 d . . . . .
H18 H 0.4775 0.1550 0.0073 0.042 Uiso 1 1 calc R U . . .
C19 C 0.478(2) 0.268(3) 0.0895(16) 0.061(9) Uiso 1 1 d . . . . .
H19 H 0.5101 0.3352 0.0710 0.073 Uiso 1 1 calc R U . . .
C20 C 0.448(3) 0.273(3) 0.1571(17) 0.067(10) Uiso 1 1 d . . . . .
H20 H 0.4610 0.3458 0.1848 0.080 Uiso 1 1 calc R U . . .
C21 C -0.027(2) 0.304(2) 0.1695(13) 0.031(7) Uiso 1 1 d . . . . .
H21A H -0.0209 0.2719 0.1227 0.047 Uiso 1 1 calc R U . . .
H21B H -0.0920 0.2677 0.1831 0.047 Uiso 1 1 calc R U . . .
H21C H -0.0375 0.3925 0.1657 0.047 Uiso 1 1 calc R U . . .
Rh51 Rh 0.12082(15) 0.2508(2) 0.82587(9) 0.0205(5) Uani 1 1 d . . . . .
S51 S 0.1195(6) 0.3335(6) 0.7094(4) 0.0257(17) Uani 1 1 d . . . . .
N51 N -0.0443(15) 0.3129(18) 0.7995(10) 0.023(5) Uiso 1 1 d . . . . .
H51A H -0.0830 0.2820 0.8306 0.027 Uiso 1 1 calc R U . . .
H51B H -0.0462 0.3952 0.8018 0.027 Uiso 1 1 calc R U . . .
O51 O 0.0304(13) 0.1064(14) 0.7682(8) 0.020(4) Uiso 1 1 d . . . . .
O52 O -0.1190(14) 0.0698(15) 0.6802(9) 0.031(5) Uiso 1 1 d . . . . .
C51 C 0.235(2) 0.368(2) 0.8982(14) 0.024(7) Uiso 1 1 d . . . . .
C52 C 0.2980(19) 0.272(2) 0.8736(12) 0.019(6) Uiso 1 1 d . . . . .
C53 C 0.258(2) 0.157(3) 0.8919(14) 0.031(8) Uiso 1 1 d . . . . .
C54 C 0.176(2) 0.181(3) 0.9353(13) 0.024(7) Uiso 1 1 d . . . . .
C55 C 0.162(2) 0.311(3) 0.9371(15) 0.029(7) Uiso 1 1 d . . . . .
C56 C 0.249(2) 0.498(2) 0.8896(14) 0.031(7) Uiso 1 1 d . . . . .
H56A H 0.1822 0.5401 0.8967 0.047 Uiso 1 1 calc R U . . .
H56B H 0.2584 0.5146 0.8408 0.047 Uiso 1 1 calc R U . . .
H56C H 0.3145 0.5263 0.9253 0.047 Uiso 1 1 calc R U . . .
C57 C 0.389(2) 0.304(3) 0.8373(16) 0.054(9) Uiso 1 1 d . . . . .
H57A H 0.4419 0.2370 0.8418 0.081 Uiso 1 1 calc R U . . .
H57B H 0.4277 0.3768 0.8601 0.081 Uiso 1 1 calc R U . . .
H57C H 0.3567 0.3207 0.7860 0.081 Uiso 1 1 calc R U . . .
C58 C 0.302(2) 0.036(3) 0.8760(15) 0.040(8) Uiso 1 1 d . . . . .
H58A H 0.2604 -0.0283 0.8939 0.059 Uiso 1 1 calc R U . . .
H58B H 0.2923 0.0271 0.8237 0.059 Uiso 1 1 calc R U . . .
H58C H 0.3810 0.0301 0.9000 0.059 Uiso 1 1 calc R U . . .
C59 C 0.119(2) 0.084(2) 0.9699(16) 0.039(8) Uiso 1 1 d . . . . .
H59A H 0.0485 0.1165 0.9779 0.058 Uiso 1 1 calc R U . . .
H59B H 0.1673 0.0603 1.0162 0.058 Uiso 1 1 calc R U . . .
H59C H 0.1031 0.0138 0.9378 0.058 Uiso 1 1 calc R U . . .
C60 C 0.085(2) 0.370(2) 0.9748(15) 0.033(7) Uiso 1 1 d . . . . .
H60A H 0.0535 0.4424 0.9481 0.050 Uiso 1 1 calc R U . . .
H60B H 0.1256 0.3926 1.0236 0.050 Uiso 1 1 calc R U . . .
H60C H 0.0247 0.3136 0.9778 0.050 Uiso 1 1 calc R U . . .
C61 C -0.060(2) 0.137(2) 0.7243(14) 0.026(7) Uiso 1 1 d . . . . .
C62 C -0.0925(19) 0.271(2) 0.7258(12) 0.021(6) Uiso 1 1 d . . . . .
C63 C -0.0305(19) 0.344(2) 0.6784(13) 0.025(7) Uiso 1 1 d . . . . .
H63A H -0.0531 0.4299 0.6781 0.030 Uiso 1 1 calc R U . . .
H63B H -0.0529 0.3133 0.6282 0.030 Uiso 1 1 calc R U . . .
C64 C 0.1478(18) 0.213(2) 0.6508(12) 0.028(6) Uiso 1 1 d . . . . .
H64A H 0.1148 0.1361 0.6632 0.033 Uiso 1 1 calc R U . . .
H64B H 0.1117 0.2325 0.6000 0.033 Uiso 1 1 calc R U . . .
C65 C 0.2713(17) 0.195(2) 0.6578(12) 0.021(6) Uiso 1 1 d . . . . .
C66 C 0.318(2) 0.084(3) 0.6737(15) 0.042(8) Uiso 1 1 d . . . . .
H66 H 0.2731 0.0181 0.6820 0.050 Uiso 1 1 calc R U . . .
C67 C 0.432(3) 0.065(3) 0.6779(17) 0.060(10) Uiso 1 1 d . . . . .
H67 H 0.4647 -0.0130 0.6880 0.073 Uiso 1 1 calc R U . . .
C68 C 0.495(3) 0.166(3) 0.6667(15) 0.053(9) Uiso 1 1 d . . . . .
H68 H 0.5724 0.1567 0.6703 0.063 Uiso 1 1 calc R U . . .
C69 C 0.449(2) 0.275(3) 0.6510(15) 0.047(9) Uiso 1 1 d . . . . .
H69 H 0.4939 0.3422 0.6436 0.057 Uiso 1 1 calc R U . . .
C70 C 0.337(2) 0.290(2) 0.6458(14) 0.037(8) Uiso 1 1 d . . . . .
H70 H 0.3041 0.3670 0.6336 0.045 Uiso 1 1 calc R U . . .
C71 C -0.2180(18) 0.292(2) 0.7022(13) 0.024(7) Uiso 1 1 d . . . . .
H71A H -0.2455 0.2622 0.6526 0.036 Uiso 1 1 calc R U . . .
H71B H -0.2552 0.2474 0.7346 0.036 Uiso 1 1 calc R U . . .
H71C H -0.2342 0.3783 0.7042 0.036 Uiso 1 1 calc R U . . .
Sb1 Sb 0.76246(18) 0.2052(2) 0.33940(15) 0.0664(8) Uani 1 1 d . . . . .
F1A F 0.847(4) 0.322(4) 0.388(3) 0.090(15) Uiso 0.56(3) 1 d . . P A 1
F2A F 0.679(3) 0.081(3) 0.2731(18) 0.071(12) Uiso 0.56(3) 1 d . . P A 1
F3A F 0.895(4) 0.134(4) 0.345(3) 0.109(18) Uiso 0.56(3) 1 d . . P A 1
F4A F 0.632(2) 0.276(3) 0.3455(17) 0.039(9) Uiso 0.56(3) 1 d . . P A 1
F5A F 0.792(3) 0.103(4) 0.411(2) 0.085(14) Uiso 0.56(3) 1 d . . P A 1
F6A F 0.737(3) 0.300(3) 0.2491(19) 0.063(12) Uiso 0.56(3) 1 d . . P A 1
F1B F 0.854(4) 0.339(4) 0.348(3) 0.056(14) Uiso 0.44(3) 1 d . . P A 2
F2B F 0.680(5) 0.083(5) 0.368(3) 0.11(2) Uiso 0.44(3) 1 d . . P A 2
F3B F 0.891(3) 0.147(4) 0.304(2) 0.048(12) Uiso 0.44(3) 1 d . . P A 2
F4B F 0.663(7) 0.306(7) 0.376(4) 0.14(3) Uiso 0.44(3) 1 d . . P A 2
F5B F 0.812(4) 0.222(6) 0.448(3) 0.13(2) Uiso 0.44(3) 1 d . . P A 2
F6B F 0.716(5) 0.187(8) 0.249(4) 0.13(2) Uiso 0.44(3) 1 d . . P A 2
Sb2 Sb 0.73834(16) 0.1863(2) 0.91596(11) 0.0436(6) Uani 1 1 d . . . . .
F7 F 0.8511(13) 0.1773(17) 1.0000(8) 0.056(5) Uani 1 1 d . . . . .
F8 F 0.6318(12) 0.198(3) 0.8316(9) 0.108(10) Uani 1 1 d . . . . .
F9 F 0.8355(13) 0.1138(14) 0.8639(8) 0.045(5) Uani 1 1 d . . . . .
F10 F 0.6459(14) 0.262(2) 0.9671(9) 0.082(6) Uani 1 1 d . . . . .
F11 F 0.6882(17) 0.0333(19) 0.9338(10) 0.085(7) Uani 1 1 d . . . . .
F12 F 0.7959(17) 0.3344(16) 0.8980(10) 0.071(6) Uani 1 1 d . . . . .

loop_
_atom_site_aniso_label
_atom_site_aniso_U_11
_atom_site_aniso_U_22
_atom_site_aniso_U_33
_atom_site_aniso_U_23
_atom_site_aniso_U_13
_atom_site_aniso_U_12
Rh1 0.0246(11) 0.0164(11) 0.0168(11) -0.0030(12) 0.0074(9) -0.0008(11)
S1 0.036(4) 0.030(4) 0.023(4) -0.001(3) 0.013(4) -0.011(4)
Rh51 0.0223(11) 0.0220(12) 0.0165(11) -0.0030(12) 0.0031(9) 0.0015(11)
S51 0.028(4) 0.025(4) 0.025(4) -0.003(3) 0.007(3) -0.003(3)
Sb1 0.0402(13) 0.0426(16) 0.119(2) 0.0253(15) 0.0229(14) 0.0088(12)
Sb2 0.0361(12) 0.0660(15) 0.0323(12) 0.0162(12) 0.0154(10) 0.0053(12)
F7 0.057(11) 0.071(13) 0.036(10) 0.008(10) 0.003(8) -0.004(10)
F8 0.034(10) 0.25(3) 0.051(11) 0.031(17) 0.024(9) 0.007(17)
F9 0.060(12) 0.034(10) 0.047(11) 0.011(9) 0.027(9) 0.005(9)
F10 0.076(12) 0.127(18) 0.059(11) 0.031(14) 0.045(10) 0.030(14)
F11 0.094(16) 0.109(17) 0.048(12) 0.000(11) 0.007(11) -0.070(14)
F12 0.106(16) 0.051(13) 0.082(15) 0.022(11) 0.072(13) 0.031(11)

loop_
_atom_type_symbol
_atom_type_description
_atom_type_scat_dispersion_real
_atom_type_scat_dispersion_imag
_atom_type_scat_source
C C 0.0033 0.0016 'International Tables Vol C Tables 4.2.6.8 and 6.1.1.4'
H H 0.0000 0.0000 'International Tables Vol C Tables 4.2.6.8 and 6.1.1.4'
N N 0.0061 0.0033 'International Tables Vol C Tables 4.2.6.8 and 6.1.1.4'
O O 0.0106 0.0060 'International Tables Vol C Tables 4.2.6.8 and 6.1.1.4'
F F 0.0171 0.0103 'International Tables Vol C Tables 4.2.6.8 and 6.1.1.4'
S S 0.1246 0.1234 'International Tables Vol C Tables 4.2.6.8 and 6.1.1.4'
Rh Rh -1.1178 0.9187 'International Tables Vol C Tables 4.2.6.8 and 6.1.1.4'
Sb Sb -0.5866 1.5461 'International Tables Vol C Tables 4.2.6.8 and 6.1.1.4'

loop_
_geom_angle_atom_site_label_1
_geom_angle_atom_site_label_2
_geom_angle_atom_site_label_3
_geom_angle
N1 Rh1 O1 76.9(7)
N1 Rh1 C3 151.8(9)
O1 Rh1 C3 99.6(8)
N1 Rh1 C4 114.2(8)
O1 Rh1 C4 103.0(8)
C3 Rh1 C4 38.6(10)
N1 Rh1 C1 115.8(9)
O1 Rh1 C1 164.7(8)
C3 Rh1 C1 65.2(9)
C4 Rh1 C1 64.8(10)
N1 Rh1 C5 97.4(9)
O1 Rh1 C5 135.1(8)
C3 Rh1 C5 65.1(10)
C4 Rh1 C5 38.5(8)
C1 Rh1 C5 39.2(10)
N1 Rh1 C2 155.2(9)
O1 Rh1 C2 127.9(9)
C3 Rh1 C2 37.4(10)
C4 Rh1 C2 63.7(9)
C1 Rh1 C2 39.7(10)
C5 Rh1 C2 65.2(9)
N1 Rh1 S1 82.0(5)
O1 Rh1 S1 85.9(5)
C3 Rh1 S1 126.0(7)
C4 Rh1 S1 162.8(6)
C1 Rh1 S1 103.7(7)
C5 Rh1 S1 138.1(7)
C2 Rh1 S1 99.2(6)
C13 S1 C14 104.1(12)
C13 S1 Rh1 97.8(8)
C14 S1 Rh1 103.3(8)
C12 N1 Rh1 107.2(14)
C12 N1 H1A 110.3
Rh1 N1 H1A 110.3
C12 N1 H1B 110.3
Rh1 N1 H1B 110.3
H1A N1 H1B 108.5
C11 O1 Rh1 115.4(15)
C5 C1 C2 106(2)
C5 C1 C6 126(2)
C2 C1 C6 127(2)
C5 C1 Rh1 70.7(15)
C2 C1 Rh1 70.8(13)
C6 C1 Rh1 126.7(19)
C3 C2 C1 108.4(18)
C3 C2 C7 128(3)
C1 C2 C7 124(3)
C3 C2 Rh1 70.1(15)
C1 C2 Rh1 69.5(14)
C7 C2 Rh1 126.1(15)
C2 C3 C4 109(2)
C2 C3 C8 125(2)
C4 C3 C8 126(2)
C2 C3 Rh1 72.5(15)
C4 C3 Rh1 71.1(15)
C8 C3 Rh1 126(2)
C3 C4 C5 109(2)
C3 C4 C9 124(3)
C5 C4 C9 127(3)
C3 C4 Rh1 70.3(15)
C5 C4 Rh1 71.1(16)
C9 C4 Rh1 125.6(18)
C4 C5 C1 107(2)
C4 C5 C10 129(3)
C1 C5 C10 123(2)
C4 C5 Rh1 70.4(16)
C1 C5 Rh1 70.1(15)
C10 C5 Rh1 125.0(19)
C1 C6 H6A 109.5
C1 C6 H6B 109.5
H6A C6 H6B 109.5
C1 C6 H6C 109.5
H6A C6 H6C 109.5
H6B C6 H6C 109.5
C2 C7 H7A 109.5
C2 C7 H7B 109.5
H7A C7 H7B 109.5
C2 C7 H7C 109.5
H7A C7 H7C 109.5
H7B C7 H7C 109.5
C3 C8 H8A 109.5
C3 C8 H8B 109.5
H8A C8 H8B 109.5
C3 C8 H8C 109.5
H8A C8 H8C 109.5
H8B C8 H8C 109.5
C4 C9 H9A 109.5
C4 C9 H9B 109.5
H9A C9 H9B 109.5
C4 C9 H9C 109.5
H9A C9 H9C 109.5
H9B C9 H9C 109.5
C5 C10 H10A 109.5
C5 C10 H10B 109.5
H10A C10 H10B 109.5
C5 C10 H10C 109.5
H10A C10 H10C 109.5
H10B C10 H10C 109.5
O2 C11 O1 125(2)
O2 C11 C12 121(2)
O1 C11 C12 114(2)
N1 C12 C21 115(2)
N1 C12 C13 108(2)
C21 C12 C13 110(2)
N1 C12 C11 104(2)
C21 C12 C11 111(2)
C13 C12 C11 107(2)
C12 C13 S1 111.0(17)
C12 C13 H13A 109.4
S1 C13 H13A 109.4
C12 C13 H13B 109.4
S1 C13 H13B 109.4
H13A C13 H13B 108.0
C15 C14 S1 115.1(19)
C15 C14 H14A 108.5
S1 C14 H14A 108.5
C15 C14 H14B 108.5
S1 C14 H14B 108.5
H14A C14 H14B 107.5
C16 C15 C20 117(3)
C16 C15 C14 121(3)
C20 C15 C14 122(3)
C15 C16 C17 124(3)
C15 C16 H16 117.9
C17 C16 H16 117.9
C18 C17 C16 118(3)
C18 C17 H17 120.8
C16 C17 H17 120.8
C17 C18 C19 122(3)
C17 C18 H18 119.0
C19 C18 H18 119.0
C18 C19 C20 117(3)
C18 C19 H19 121.5
C20 C19 H19 121.5
C15 C20 C19 121(3)
C15 C20 H20 119.4
C19 C20 H20 119.4
C12 C21 H21A 109.5
C12 C21 H21B 109.5
H21A C21 H21B 109.5
C12 C21 H21C 109.5
H21A C21 H21C 109.5
H21B C21 H21C 109.5
N51 Rh51 O51 75.9(7)
N51 Rh51 C53 153.5(9)
O51 Rh51 C53 101.0(9)
N51 Rh51 C51 114.3(9)
O51 Rh51 C51 167.4(8)
C53 Rh51 C51 66.6(10)
N51 Rh51 C55 97.2(9)
O51 Rh51 C55 135.9(9)
C53 Rh51 C55 66.3(10)
C51 Rh51 C55 39.0(10)
N51 Rh51 C52 153.0(9)
O51 Rh51 C52 131.1(8)
C53 Rh51 C52 38.9(10)
C51 Rh51 C52 39.2(9)
C55 Rh51 C52 65.0(9)
N51 Rh51 C54 114.5(8)
O51 Rh51 C54 103.9(9)
C53 Rh51 C54 39.9(9)
C51 Rh51 C54 65.7(10)
C55 Rh51 C54 38.9(9)
C52 Rh51 C54 65.1(9)
N51 Rh51 S51 81.8(5)
O51 Rh51 S51 85.3(5)
C53 Rh51 S51 124.5(7)
C51 Rh51 S51 103.0(7)
C55 Rh51 S51 137.7(8)
C52 Rh51 S51 97.8(6)
C54 Rh51 S51 162.7(6)
C63 S51 C64 100.0(11)
C63 S51 Rh51 96.4(8)
C64 S51 Rh51 109.1(8)
C62 N51 Rh51 106.3(13)
C62 N51 H51A 110.5
Rh51 N51 H51A 110.5
C62 N51 H51B 110.5
Rh51 N51 H51B 110.5
H51A N51 H51B 108.7
C61 O51 Rh51 114.6(15)
C55 C51 C52 107(2)
C55 C51 C56 126(2)
C52 C51 C56 127(2)
C55 C51 Rh51 70.8(15)
C52 C51 Rh51 71.1(14)
C56 C51 Rh51 126.3(19)
C53 C52 C51 109.0(19)
C53 C52 C57 132(2)
C51 C52 C57 119(2)
C53 C52 Rh51 68.7(15)
C51 C52 Rh51 69.7(14)
C57 C52 Rh51 128.5(18)
C52 C53 C54 107(2)
C52 C53 C58 125(2)
C54 C53 C58 127(2)
C52 C53 Rh51 72.4(14)
C54 C53 Rh51 72.0(15)
C58 C53 Rh51 126(2)
C55 C54 C53 107(2)
C55 C54 C59 128(3)
C53 C54 C59 125(3)
C55 C54 Rh51 70.1(17)
C53 C54 Rh51 68.1(14)
C59 C54 Rh51 126.3(18)
C51 C55 C54 109(2)
C51 C55 C60 128(2)
C54 C55 C60 123(3)
C51 C55 Rh51 70.2(15)
C54 C55 Rh51 71.0(17)
C60 C55 Rh51 126(2)
C51 C56 H56A 109.5
C51 C56 H56B 109.5
H56A C56 H56B 109.5
C51 C56 H56C 109.5
H56A C56 H56C 109.5
H56B C56 H56C 109.5
C52 C57 H57A 109.5
C52 C57 H57B 109.5
H57A C57 H57B 109.5
C52 C57 H57C 109.5
H57A C57 H57C 109.5
H57B C57 H57C 109.5
C53 C58 H58A 109.5
C53 C58 H58B 109.5
H58A C58 H58B 109.5
C53 C58 H58C 109.5
H58A C58 H58C 109.5
H58B C58 H58C 109.5
C54 C59 H59A 109.5
C54 C59 H59B 109.5
H59A C59 H59B 109.5
C54 C59 H59C 109.5
H59A C59 H59C 109.5
H59B C59 H59C 109.5
C55 C60 H60A 109.5
C55 C60 H60B 109.5
H60A C60 H60B 109.5
C55 C60 H60C 109.5
H60A C60 H60C 109.5
H60B C60 H60C 109.5
O52 C61 O51 125(2)
O52 C61 C62 119(2)
O51 C61 C62 116(2)
N51 C62 C71 113.2(19)
N51 C62 C63 104.7(19)
C71 C62 C63 111(2)
N51 C62 C61 106(2)
C71 C62 C61 113(2)
C63 C62 C61 109(2)
C62 C63 S51 112.8(17)
C62 C63 H63A 109.0
S51 C63 H63A 109.0
C62 C63 H63B 109.0
S51 C63 H63B 109.0
H63A C63 H63B 107.8
C65 C64 S51 112.0(17)
C65 C64 H64A 109.2
S51 C64 H64A 109.2
C65 C64 H64B 109.2
S51 C64 H64B 109.2
H64A C64 H64B 107.9
C66 C65 C70 119(2)
C66 C65 C64 120(2)
C70 C65 C64 120(2)
C65 C66 C67 121(3)
C65 C66 H66 119.4
C67 C66 H66 119.4
C66 C67 C68 117(3)
C66 C67 H67 121.6
C68 C67 H67 121.6
C69 C68 C67 122(3)
C69 C68 H68 118.8
C67 C68 H68 118.8
C68 C69 C70 119(3)
C68 C69 H69 120.5
C70 C69 H69 120.5
C69 C70 C65 122(3)
C69 C70 H70 119.2
C65 C70 H70 119.2
C62 C71 H71A 109.5
C62 C71 H71B 109.5
H71A C71 H71B 109.5
C62 C71 H71C 109.5
H71A C71 H71C 109.5
H71B C71 H71C 109.5
F5A Sb1 F1A 95(2)
F5A Sb1 F3A 69(2)
F1A Sb1 F3A 83(2)
F5A Sb1 F4A 104.8(16)
F1A Sb1 F4A 94.2(17)
F3A Sb1 F4A 173(2)
F6B Sb1 F1B 104(3)
F6B Sb1 F2B 98(3)
F1B Sb1 F2B 158(3)
F6B Sb1 F4B 110(3)
F1B Sb1 F4B 86(3)
F2B Sb1 F4B 83(3)
F5A Sb1 F6A 170.7(17)
F1A Sb1 F6A 91.1(19)
F3A Sb1 F6A 104(2)
F4A Sb1 F6A 82.0(14)
F6B Sb1 F3B 74(2)
F1B Sb1 F3B 76.4(18)
F2B Sb1 F3B 114(2)
F4B Sb1 F3B 163(3)
F5A Sb1 F2A 91.7(17)
F1A Sb1 F2A 171.0(19)
F3A Sb1 F2A 93.7(19)
F4A Sb1 F2A 90.3(14)
F6A Sb1 F2A 81.8(13)
F6B Sb1 F5B 178(3)
F1B Sb1 F5B 79(2)
F2B Sb1 F5B 80(3)
F4B Sb1 F5B 69(3)
F3B Sb1 F5B 108(2)
F8 Sb2 F12 90.2(11)
F8 Sb2 F11 91.3(11)
F12 Sb2 F11 176.7(9)
F8 Sb2 F7 177.6(8)
F12 Sb2 F7 87.9(9)
F11 Sb2 F7 90.5(8)
F8 Sb2 F10 91.5(8)
F12 Sb2 F10 90.5(9)
F11 Sb2 F10 92.4(10)
F7 Sb2 F10 90.0(7)
F8 Sb2 F9 89.0(8)
F12 Sb2 F9 87.7(7)
F11 Sb2 F9 89.4(8)
F7 Sb2 F9 89.4(7)
F10 Sb2 F9 178.1(9)

loop_
_geom_bond_atom_site_label_1
_geom_bond_atom_site_label_2
_geom_bond_distance
Rh1 N1 2.044(18)
Rh1 O1 2.084(16)
Rh1 C3 2.14(3)
Rh1 C4 2.15(2)
Rh1 C1 2.15(3)
Rh1 C5 2.16(3)
Rh1 C2 2.17(2)
Rh1 S1 2.382(7)
S1 C13 1.84(3)
S1 C14 1.84(3)
N1 C12 1.50(3)
N1 H1A 0.9100
N1 H1B 0.9100
O1 C11 1.30(3)
O2 C11 1.22(3)
C1 C5 1.44(4)
C1 C2 1.46(4)
C1 C6 1.49(3)
C2 C3 1.38(4)
C2 C7 1.51(3)
C3 C4 1.42(4)
C3 C8 1.50(4)
C4 C5 1.42(3)
C4 C9 1.50(4)
C5 C10 1.47(4)
C6 H6A 0.9800
C6 H6B 0.9800
C6 H6C 0.9800
C7 H7A 0.9800
C7 H7B 0.9800
C7 H7C 0.9800
C8 H8A 0.9800
C8 H8B 0.9800
C8 H8C 0.9800
C9 H9A 0.9800
C9 H9B 0.9800
C9 H9C 0.9800
C10 H10A 0.9800
C10 H10B 0.9800
C10 H10C 0.9800
C11 C12 1.56(3)
C12 C21 1.52(3)
C12 C13 1.52(3)
C13 H13A 0.9900
C13 H13B 0.9900
C14 C15 1.50(3)
C14 H14A 0.9900
C14 H14B 0.9900
C15 C16 1.33(4)
C15 C20 1.38(4)
C16 C17 1.36(4)
C16 H16 0.9500
C17 C18 1.35(4)
C17 H17 0.9500
C18 C19 1.36(4)
C18 H18 0.9500
C19 C20 1.42(4)
C19 H19 0.9500
C20 H20 0.9500
C21 H21A 0.9800
C21 H21B 0.9800
C21 H21C 0.9800
Rh51 N51 2.094(18)
Rh51 O51 2.100(16)
Rh51 C53 2.12(3)
Rh51 C51 2.15(3)
Rh51 C55 2.16(3)
Rh51 C52 2.17(2)
Rh51 C54 2.18(3)
Rh51 S51 2.393(7)
S51 C63 1.81(2)
S51 C64 1.83(2)
N51 C62 1.46(3)
N51 H51A 0.9100
N51 H51B 0.9100
O51 C61 1.27(3)
O52 C61 1.23(3)
C51 C55 1.44(4)
C51 C52 1.45(3)
C51 C56 1.46(4)
C52 C53 1.43(4)
C52 C57 1.49(3)
C53 C54 1.47(3)
C53 C58 1.50(4)
C54 C55 1.44(3)
C54 C59 1.51(4)
C55 C60 1.47(3)
C56 H56A 0.9800
C56 H56B 0.9800
C56 H56C 0.9800
C57 H57A 0.9800
C57 H57B 0.9800
C57 H57C 0.9800
C58 H58A 0.9800
C58 H58B 0.9800
C58 H58C 0.9800
C59 H59A 0.9800
C59 H59B 0.9800
C59 H59C 0.9800
C60 H60A 0.9800
C60 H60B 0.9800
C60 H60C 0.9800
C61 C62 1.54(3)
C62 C71 1.52(3)
C62 C63 1.53(3)
C63 H63A 0.9900
C63 H63B 0.9900
C64 C65 1.51(3)
C64 H64A 0.9900
C64 H64B 0.9900
C65 C66 1.36(4)
C65 C70 1.38(3)
C66 C67 1.40(4)
C66 H66 0.9500
C67 C68 1.41(4)
C67 H67 0.9500
C68 C69 1.33(4)
C68 H68 0.9500
C69 C70 1.37(4)
C69 H69 0.9500
C70 H70 0.9500
C71 H71A 0.9800
C71 H71B 0.9800
C71 H71C 0.9800
Sb1 F6B 1.70(7)
Sb1 F5A 1.74(4)
Sb1 F1A 1.78(4)
Sb1 F3A 1.79(5)
Sb1 F4A 1.82(3)
Sb1 F1B 1.84(4)
Sb1 F2B 1.84(6)
Sb1 F4B 1.91(8)
Sb1 F6A 1.97(4)
Sb1 F3B 1.97(4)
Sb1 F2A 1.98(3)
Sb1 F5B 2.01(6)
Sb2 F8 1.825(16)
Sb2 F12 1.845(19)
Sb2 F11 1.857(19)
Sb2 F7 1.860(15)
Sb2 F10 1.861(17)
Sb2 F9 1.901(15)

loop_
_geom_torsion_atom_site_label_1
_geom_torsion_atom_site_label_2
_geom_torsion_atom_site_label_3
_geom_torsion_atom_site_label_4
_geom_torsion
C5 C1 C2 C3 3(3)
C6 C1 C2 C3 178(3)
Rh1 C1 C2 C3 -59.5(17)
C5 C1 C2 C7 -177(2)
C6 C1 C2 C7 -2(4)
Rh1 C1 C2 C7 120(2)
C5 C1 C2 Rh1 62.1(18)
C6 C1 C2 Rh1 -122(3)
C1 C2 C3 C4 -3(3)
C7 C2 C3 C4 177(2)
Rh1 C2 C3 C4 -62.2(19)
C1 C2 C3 C8 -179(3)
C7 C2 C3 C8 1(4)
Rh1 C2 C3 C8 122(3)
C1 C2 C3 Rh1 59.2(15)
C7 C2 C3 Rh1 -121(2)
C2 C3 C4 C5 2(3)
C8 C3 C4 C5 178(3)
Rh1 C3 C4 C5 -61(2)
C2 C3 C4 C9 -177(2)
C8 C3 C4 C9 0(4)
Rh1 C3 C4 C9 120(3)
C2 C3 C4 Rh1 63.0(19)
C8 C3 C4 Rh1 -121(3)
C3 C4 C5 C1 -1(3)
C9 C4 C5 C1 178(2)
Rh1 C4 C5 C1 -60.8(19)
C3 C4 C5 C10 180(3)
C9 C4 C5 C10 -1(5)
Rh1 C4 C5 C10 120(3)
C3 C4 C5 Rh1 60.2(19)
C9 C4 C5 Rh1 -121(3)
C2 C1 C5 C4 -1(3)
C6 C1 C5 C4 -177(3)
Rh1 C1 C5 C4 61(2)
C2 C1 C5 C10 178(2)
C6 C1 C5 C10 2(4)
Rh1 C1 C5 C10 -119(3)
C2 C1 C5 Rh1 -62.2(16)
C6 C1 C5 Rh1 122(3)
Rh1 O1 C11 O2 175(2)
Rh1 O1 C11 C12 -3(3)
Rh1 N1 C12 C21 170.6(16)
Rh1 N1 C12 C13 -65(2)
Rh1 N1 C12 C11 48(2)
O2 C11 C12 N1 152(2)
O1 C11 C12 N1 -30(3)
O2 C11 C12 C21 27(3)
O1 C11 C12 C21 -154(2)
O2 C11 C12 C13 -93(3)
O1 C11 C12 C13 85(3)
N1 C12 C13 S1 44(2)
C21 C12 C13 S1 170.8(17)
C11 C12 C13 S1 -68(2)
C14 S1 C13 C12 98.8(19)
Rh1 S1 C13 C12 -7.1(19)
C13 S1 C14 C15 54(2)
Rh1 S1 C14 C15 156.1(16)
S1 C14 C15 C16 -138(2)
S1 C14 C15 C20 48(3)
C20 C15 C16 C17 0(4)
C14 C15 C16 C17 -175(3)
C15 C16 C17 C18 0(5)
C16 C17 C18 C19 0(5)
C17 C18 C19 C20 0(5)
C16 C15 C20 C19 1(4)
C14 C15 C20 C19 175(3)
C18 C19 C20 C15 -1(5)
C55 C51 C52 C53 4(3)
C56 C51 C52 C53 -179(3)
Rh51 C51 C52 C53 -57.5(17)
C55 C51 C52 C57 -174(2)
C56 C51 C52 C57 2(4)
Rh51 C51 C52 C57 124(2)
C55 C51 C52 Rh51 62.0(18)
C56 C51 C52 Rh51 -122(3)
C51 C52 C53 C54 -6(3)
C57 C52 C53 C54 173(3)
Rh51 C52 C53 C54 -63.9(18)
C51 C52 C53 C58 -180(3)
C57 C52 C53 C58 -1(5)
Rh51 C52 C53 C58 122(3)
C51 C52 C53 Rh51 58.1(17)
C57 C52 C53 Rh51 -123(3)
C52 C53 C54 C55 5(3)
C58 C53 C54 C55 179(3)
Rh51 C53 C54 C55 -59(2)
C52 C53 C54 C59 -176(2)
C58 C53 C54 C59 -2(4)
Rh51 C53 C54 C59 120(3)
C52 C53 C54 Rh51 64.1(18)
C58 C53 C54 Rh51 -122(3)
C52 C51 C55 C54 -1(3)
C56 C51 C55 C54 -178(3)
Rh51 C51 C55 C54 61(2)
C52 C51 C55 C60 177(3)
C56 C51 C55 C60 1(5)
Rh51 C51 C55 C60 -120(3)
C52 C51 C55 Rh51 -62.2(17)
C56 C51 C55 Rh51 121(3)
C53 C54 C55 C51 -2(3)
C59 C54 C55 C51 179(2)
Rh51 C54 C55 C51 -60(2)
C53 C54 C55 C60 179(2)
C59 C54 C55 C60 0(5)
Rh51 C54 C55 C60 121(3)
C53 C54 C55 Rh51 58.2(19)
C59 C54 C55 Rh51 -121(3)
Rh51 O51 C61 O52 172(2)
Rh51 O51 C61 C62 -5(3)
Rh51 N51 C62 C71 170.9(16)
Rh51 N51 C62 C63 -67.9(19)
Rh51 N51 C62 C61 47.0(19)
O52 C61 C62 N51 154(2)
O51 C61 C62 N51 -29(3)
O52 C61 C62 C71 30(3)
O51 C61 C62 C71 -153(2)
O52 C61 C62 C63 -94(3)
O51 C61 C62 C63 83(3)
N51 C62 C63 S51 52(2)
C71 C62 C63 S51 174.7(16)
C61 C62 C63 S51 -60(2)
C64 S51 C63 C62 96.6(19)
Rh51 S51 C63 C62 -14.1(18)
C63 S51 C64 C65 172.4(17)
Rh51 S51 C64 C65 -87.2(17)
S51 C64 C65 C66 126(2)
S51 C64 C65 C70 -57(3)
C70 C65 C66 C67 0(4)
C64 C65 C66 C67 178(3)
C65 C66 C67 C68 1(5)
C66 C67 C68 C69 -1(5)
C67 C68 C69 C70 0(5)
C68 C69 C70 C65 1(4)
C66 C65 C70 C69 -1(4)
C64 C65 C70 C69 -179(2)
